data_7035172
loop_
_publ_author_name
'Pacheco, Mario'
'Cuevas, Alicia'
'Gonz\'alez-Platas, Javier'
'Lloret, Francesc'
'Julve, Miguel'
'Kremer, Carlos'

_publ_section_title
;
 The crystal structure and magnetic properties of
 3-pyridinecarboxylate-bridged Re(ii)M(ii) complexes (M = Cu, Ni, Co and
 Mn).
;
_journal_issue 25
_journal_name_full 'Dalton transactions (Cambridge, England : 2003)'
_journal_page_first 11636
_journal_page_last 11648
_journal_paper_doi 10.1039/c5dt01321f
_journal_volume 44
_journal_year 2015
_chemical_formula_moiety 'C6 H5 Br4 N2 O3 Re, C16 H36 N'
_chemical_formula_sum 'C22 H41 Br4 N3 O3 Re'
_chemical_formula_weight 901.42
_space_group_crystal_system triclinic
_space_group_IT_number 2
_space_group_name_Hall '-P 1'
_space_group_name_H-M_alt 'P -1'
_symmetry_space_group_name_Hall '-P 1'
_symmetry_space_group_name_H-M 'P -1'
_atom_sites_solution_hydrogens geom
_atom_sites_solution_primary iterative
_audit_creation_date 2015-03-24
_audit_creation_method
;
Olex2 1.2
(compiled 2015.01.26 svn.r3150 for OlexSys, GUI svn.r4998)
;
_audit_update_record
;
2015-03-24 deposited with the CCDC.
2015-05-14 downloaded from the CCDC.
;
_cell_angle_alpha 83.720(3)
_cell_angle_beta 74.333(3)
_cell_angle_gamma 69.949(3)
_cell_formula_units_Z 4
_cell_length_a 11.8626(4)
_cell_length_b 14.7096(5)
_cell_length_c 20.6473(7)
_cell_measurement_reflns_used 9505
_cell_measurement_temperature 293(2)
_cell_measurement_theta_max 66.5945
_cell_measurement_theta_min 3.1988
_cell_volume 3258.2(2)
_computing_cell_refinement
;
CrysAlisPro, Agilent Technologies,
Version 1.171.37.33 (release 27-03-2014 CrysAlis171 .NET)
(compiled Mar 27 2014,17:12:48)
;
_computing_data_collection
;
CrysAlisPro, Agilent Technologies,
Version 1.171.37.33 (release 27-03-2014 CrysAlis171 .NET)
(compiled Mar 27 2014,17:12:48)
;
_computing_data_reduction
;
CrysAlisPro, Agilent Technologies,
Version 1.171.37.33 (release 27-03-2014 CrysAlis171 .NET)
(compiled Mar 27 2014,17:12:48)
;
_computing_molecular_graphics 'Olex2 (Dolomanov et al., 2009)'
_computing_publication_material 'Olex2 (Dolomanov et al., 2009)'
_computing_structure_refinement 'ShelXL (Sheldrick, 2008)'
_computing_structure_solution
;
Superflip (Palatinus & Chapuis, 2007;Palatinus & van der Lee, 2008;
Palatinus et al., 2012)
;
_diffrn_ambient_temperature 293(2)
_diffrn_detector 'CCD plate'
_diffrn_detector_area_resol_mean 10.5953
_diffrn_detector_type Atlas
_diffrn_measured_fraction_theta_full 0.977
_diffrn_measured_fraction_theta_max 0.977
_diffrn_measurement_details
;
  1 omega  -54.00   41.00   1.0000    2.5000
omega____ theta____ kappa____ phi______ frames
    -      -38.3475   67.0000  -75.0000 95

  2 omega    3.00  117.00   1.0000    2.5000
omega____ theta____ kappa____ phi______ frames
    -       38.3475   67.0000   28.0000 114

  3 omega  -14.00   66.00   1.0000    2.5000
omega____ theta____ kappa____ phi______ frames
    -       38.3475  -67.0000  151.0000 80

  4 omega   11.00   36.00   1.0000    2.5000
omega____ theta____ kappa____ phi______ frames
    -       38.3475   67.0000  104.0000 25

  5 omega -115.00  -90.00   1.0000   15.0000
omega____ theta____ kappa____ phi______ frames
    -      -68.5000  -67.0000  -28.0000 25

  6 omega  110.00  162.00   1.0000   15.0000
omega____ theta____ kappa____ phi______ frames
    -      108.8389   67.0000   28.0000 52

  7 omega   30.00  144.00   1.0000   15.0000
omega____ theta____ kappa____ phi______ frames
    -      108.8389  -67.0000  151.0000 114

  8 omega   57.00   91.00   1.0000   15.0000
omega____ theta____ kappa____ phi______ frames
    -      108.8389  -67.0000   75.0000 34

  9 omega   74.00  101.00   1.0000   15.0000
omega____ theta____ kappa____ phi______ frames
    -      108.8389   67.0000  104.0000 27

 10 omega  -42.00  -10.00   1.0000    2.5000
omega____ theta____ kappa____ phi______ frames
    -      -38.3475  -38.0000   60.0000 32

 11 omega -114.00  -28.00   1.0000    2.5000
omega____ theta____ kappa____ phi______ frames
    -      -38.3475  -57.0000 -180.0000 86

 12 omega   36.00   97.00   1.0000    2.5000
omega____ theta____ kappa____ phi______ frames
    -       38.3475 -125.0000   90.0000 61

 13 omega  -75.00  -43.00   1.0000   15.0000
omega____ theta____ kappa____ phi______ frames
    -      -68.5000  -45.0000   90.0000 32

 14 omega   29.00   83.00   1.0000   15.0000
omega____ theta____ kappa____ phi______ frames
    -      108.8389  -30.0000  150.0000 54

 15 omega   74.00  111.00   1.0000   15.0000
omega____ theta____ kappa____ phi______ frames
    -      108.8389   77.0000  120.0000 37

 16 omega   80.00  168.00   1.0000   15.0000
omega____ theta____ kappa____ phi______ frames
    -      108.8389   45.0000  -30.0000 88

 17 omega   29.00   58.00   1.0000   15.0000
omega____ theta____ kappa____ phi______ frames
    -      108.8389  -30.0000   90.0000 29

 18 omega   43.00   95.00   1.0000   15.0000
omega____ theta____ kappa____ phi______ frames
    -      108.8389  -45.0000  -30.0000 52

 19 omega  126.00  177.00   1.0000   15.0000
omega____ theta____ kappa____ phi______ frames
    -      108.8389   77.0000  120.0000 51

 20 omega   72.00   98.00   1.0000   15.0000
omega____ theta____ kappa____ phi______ frames
    -      108.8389  178.0000    0.0000 26

 21 omega  111.00  149.00   1.0000   15.0000
omega____ theta____ kappa____ phi______ frames
    -      108.8389  178.0000    0.0000 38

 22 omega   81.00  176.00   1.0000   15.0000
omega____ theta____ kappa____ phi______ frames
    -      108.8389   45.0000   90.0000 95

 23 omega   35.00  108.00   1.0000   15.0000
omega____ theta____ kappa____ phi______ frames
    -      108.8389  -94.0000  -30.0000 73

 24 omega  153.00  178.00   1.0000   15.0000
omega____ theta____ kappa____ phi______ frames
    -      108.8389  111.0000 -180.0000 25

 25 omega   86.00  172.00   1.0000   15.0000
omega____ theta____ kappa____ phi______ frames
    -      108.8389   30.0000 -180.0000 86
;
_diffrn_measurement_device 'four-circle diffractometer'
_diffrn_measurement_device_type 'SuperNova, Dual, Cu at zero, Atlas'
_diffrn_measurement_method '\w scans'
_diffrn_orient_matrix_UB_11 0.0842575000
_diffrn_orient_matrix_UB_12 -0.0174528000
_diffrn_orient_matrix_UB_13 0.0484457000
_diffrn_orient_matrix_UB_21 0.0850048000
_diffrn_orient_matrix_UB_22 -0.0949963000
_diffrn_orient_matrix_UB_23 -0.0358136000
_diffrn_orient_matrix_UB_31 0.0777864000
_diffrn_orient_matrix_UB_32 0.0557258000
_diffrn_orient_matrix_UB_33 -0.0487603000
_diffrn_radiation_monochromator mirror
_diffrn_radiation_probe x-ray
_diffrn_radiation_type CuK\a
_diffrn_radiation_wavelength 1.54184
_diffrn_reflns_av_R_equivalents 0.0213
_diffrn_reflns_av_unetI/netI 0.0312
_diffrn_reflns_laue_measured_fraction_full 0.977
_diffrn_reflns_laue_measured_fraction_max 0.977
_diffrn_reflns_limit_h_max 14
_diffrn_reflns_limit_h_min -12
_diffrn_reflns_limit_k_max 17
_diffrn_reflns_limit_k_min -17
_diffrn_reflns_limit_l_max 24
_diffrn_reflns_limit_l_min -24
_diffrn_reflns_number 22869
_diffrn_reflns_point_group_measured_fraction_full 0.977
_diffrn_reflns_point_group_measured_fraction_max 0.977
_diffrn_reflns_theta_full 66.595
_diffrn_reflns_theta_max 66.595
_diffrn_reflns_theta_min 3.199
_diffrn_source 'sealed X-ray tube'
_diffrn_source_type 'SuperNova (Cu) X-ray Source'
_exptl_absorpt_coefficient_mu 13.239
_exptl_absorpt_correction_T_max 0.662
_exptl_absorpt_correction_T_min 0.417
_exptl_absorpt_correction_type gaussian
_exptl_absorpt_process_details
;
CrysAlisPro, Agilent Technologies,
Version 1.171.37.33 (release 27-03-2014 CrysAlis171 .NET)
(compiled Mar 27 2014,17:12:48)
Numerical absorption correction based on gaussian integration over
            a multifaceted crystal model
Empirical absorption correction using spherical harmonics,
 implemented in SCALE3 ABSPACK scaling algorithm.
;
_exptl_crystal_colour brown
_exptl_crystal_colour_primary brown
_exptl_crystal_density_diffrn 1.838
_exptl_crystal_description irregular
_exptl_crystal_F_000 1732
_exptl_crystal_size_max 0.0983
_exptl_crystal_size_mid 0.0756
_exptl_crystal_size_min 0.0344
_refine_diff_density_max 0.684
_refine_diff_density_min -0.732
_refine_diff_density_rms 0.075
_refine_ls_extinction_method none
_refine_ls_goodness_of_fit_ref 1.025
_refine_ls_hydrogen_treatment constr
_refine_ls_matrix_type full
_refine_ls_number_parameters 625
_refine_ls_number_reflns 11247
_refine_ls_number_restraints 0
_refine_ls_restrained_S_all 1.025
_refine_ls_R_factor_all 0.0427
_refine_ls_R_factor_gt 0.0316
_refine_ls_shift/su_max 0.001
_refine_ls_shift/su_mean 0.000
_refine_ls_structure_factor_coef Fsqd
_refine_ls_weighting_details 'w=1/[\s^2^(Fo^2^)+(0.0275P)^2^+2.2741P] where P=(Fo^2^+2Fc^2^)/3'
_refine_ls_weighting_scheme calc
_refine_ls_wR_factor_gt 0.0709
_refine_ls_wR_factor_ref 0.0773
_reflns_Friedel_coverage 0.000
_reflns_number_gt 9083
_reflns_number_total 11247
_reflns_threshold_expression 'I > 2\s(I)'
_cod_data_source_file c5dt01321f2.cif
_cod_data_source_block pyc_re
_cod_depositor_comments 'Adding full bibliography for 7035172--7035176.cif.'
_cod_original_cell_volume 3258.1(2)
_cod_database_code 7035172
_chemical_oxdiff_formula 'C44 H79 Br8 N6 O6 Re2'
_shelx_space_group_comment
;
The symmetry employed for this shelxl refinement is uniquely defined
by the following loop, which should always be used as a source of
symmetry information in preference to the above space-group names.
They are only intended as comments.
;
_reflns_odcompleteness_completeness 97.68
_reflns_odcompleteness_iscentric 1
_reflns_odcompleteness_theta 66.49
_olex2_refinement_description
;
1. Fixed Uiso
 At 1.2 times of:
  All C(H) groups, All C(H,H) groups, All C(H,H,H,H) groups
 At 1.5 times of:
  All C(H,H,H) groups, All O(H) groups
2. Others
 Sof(H33C)=Sof(H33D)=Sof(C34D)=Sof(H34A)=Sof(H34B)=Sof(H34C)=1-FVAR(1)
 Sof(H33A)=Sof(H33B)=Sof(C35D)=Sof(H35A)=Sof(H35B)=Sof(H35C)=FVAR(1)
 Sof(H43A)=Sof(H43B)=Sof(C44D)=Sof(H44A)=Sof(H44B)=Sof(H44C)=1-FVAR(2)
 Sof(H43C)=Sof(H43D)=Sof(C45D)=Sof(H45A)=Sof(H45B)=Sof(H45C)=FVAR(2)
3.a Secondary CH2 refined with riding coordinates:
 C11C(H11C,H11D), C12C(H12C,H12D), C13C(H13C,H13D), C21C(H21C,H21D), C22C(H22C,
 H22D), C23C(H23C,H23D), C31C(H31C,H31D), C32C(H32C,H32D), C33C(H33E,H33F),
 C41C(H41C,H41D), C42C(H42C,H42D), C43C(H43E,H43F), C11D(H11A,H11B), C12D(H12A,
 H12B), C13D(H13A,H13B), C21D(H21A,H21B), C22D(H22A,H22B), C23D(H23A,H23B),
 C31D(H31A,H31B), C32D(H32A,H32B), C33D(H33A,H33B), C33D(H33C,H33D), C41D(H41A,
 H41B), C42D(H42A,H42B), C43D(H43C,H43D), C43D(H43A,H43B)
3.b Aromatic/amide H refined with riding coordinates:
 C1A(H1A), C3A(H3AA), C4A(H4A), C5A(H5A), C1B(H1B), C3B(H3B), C4B(H4B), C5B(H5B)
3.c Tetrahedral OH refined with riding coordinates:
 O3A(H3A), O2B(H2B)
3.d Idealised Me refined as rotating group:
 C14C(H14D,H14E,H14F), C24C(H24D,H24E,H24F), C34C(H34D,H34E,H34F), C44C(H44D,
 H44E,H44F), C14D(H14A,H14B,H14C), C24D(H24A,H24B,H24C), C35D(H35A,H35B,H35C),
 C45D(H45A,H45B,H45C), C34D(H34A,H34B,H34C), C44D(H44A,H44B,H44C)
;
_shelx_shelxl_version_number 2014/7
_olex2_submission_special_instructions 'No special instructions were received'

loop_
_space_group_symop_operation_xyz
'x, y, z'
'-x, -y, -z'

loop_
_atom_site_label
_atom_site_type_symbol
_atom_site_fract_x
_atom_site_fract_y
_atom_site_fract_z
_atom_site_U_iso_or_equiv
_atom_site_adp_type
_atom_site_occupancy
_atom_site_site_symmetry_order
_atom_site_calc_flag
_atom_site_refinement_flags_posn
_atom_site_refinement_flags_occupancy
_atom_site_disorder_assembly
_atom_site_disorder_group
Re1A Re 0.12990(3) 0.02192(2) 0.20845(2) 0.06994(8) Uani 1 1 d . . . .
Br1A Br -0.04084(7) 0.10334(4) 0.14933(4) 0.08637(19) Uani 1 1 d . . . .
Br2A Br -0.02592(8) 0.06799(7) 0.31900(4) 0.1036(2) Uani 1 1 d . . . .
Br3A Br 0.30318(7) -0.04233(6) 0.26668(4) 0.0958(2) Uani 1 1 d . . . .
Br4A Br 0.28585(8) -0.00083(5) 0.09567(4) 0.1014(2) Uani 1 1 d . . . .
O1A O 0.0862(7) -0.1612(4) 0.2112(4) 0.146(2) Uani 1 1 d . . . .
O2A O 0.1213(4) 0.3415(3) 0.04231(18) 0.0840(11) Uani 1 1 d . . . .
O3A O 0.1690(5) 0.4531(3) 0.0829(2) 0.0951(13) Uani 1 1 d . . . .
H3A H 0.2228 0.4542 0.0485 0.143 Uiso 1 1 calc R . . .
N1A N 0.1071(6) -0.0892(4) 0.2099(3) 0.0981(17) Uani 1 1 d . . . .
N2A N 0.1495(4) 0.1671(3) 0.20826(19) 0.0606(9) Uani 1 1 d . . . .
C1A C 0.1473(5) 0.2249(4) 0.1537(2) 0.0599(11) Uani 1 1 d . . . .
H1A H 0.1429 0.2009 0.1149 0.072 Uiso 1 1 calc R . . .
C2A C 0.1513(4) 0.3173(3) 0.1512(2) 0.0581(10) Uani 1 1 d . . . .
C3A C 0.1574(5) 0.3542(4) 0.2087(3) 0.0725(14) Uani 1 1 d . . . .
H3AA H 0.1591 0.4168 0.2091 0.087 Uiso 1 1 calc R . . .
C4A C 0.1609(6) 0.2947(5) 0.2655(3) 0.0787(15) Uani 1 1 d . . . .
H4A H 0.1657 0.3170 0.3047 0.094 Uiso 1 1 calc R . . .
C5A C 0.1573(5) 0.2031(4) 0.2636(2) 0.0710(13) Uani 1 1 d . . . .
H5A H 0.1604 0.1640 0.3021 0.085 Uiso 1 1 calc R . . .
C6A C 0.1478(5) 0.3738(4) 0.0873(3) 0.0650(12) Uani 1 1 d . . . .
Re1B Re 0.77686(2) 0.58715(2) 0.35157(2) 0.06498(7) Uani 1 1 d . . . .
Br1B Br 0.94696(7) 0.64263(7) 0.27492(3) 0.0964(2) Uani 1 1 d . . . .
Br2B Br 0.93477(6) 0.45463(6) 0.39899(3) 0.0962(2) Uani 1 1 d . . . .
Br3B Br 0.61261(5) 0.51798(5) 0.41727(3) 0.07622(15) Uani 1 1 d . . . .
Br4B Br 0.61999(6) 0.70549(4) 0.29545(3) 0.07726(15) Uani 1 1 d . . . .
O1B O 0.7299(7) 0.7250(5) 0.4543(3) 0.145(2) Uani 1 1 d . . . .
O2B O 0.8668(5) 0.5817(3) 0.07630(19) 0.0907(13) Uani 1 1 d . . . .
H2B H 0.9216 0.5783 0.0416 0.136 Uiso 1 1 calc R . . .
O3B O 0.8234(5) 0.4633(3) 0.04078(19) 0.0931(13) Uani 1 1 d . . . .
N1B N 0.7488(6) 0.6695(4) 0.4132(2) 0.0906(15) Uani 1 1 d . . . .
N2B N 0.8092(4) 0.4856(3) 0.2708(2) 0.0631(10) Uani 1 1 d . . . .
C1B C 0.8214(5) 0.5177(4) 0.2066(2) 0.0629(11) Uani 1 1 d . . . .
H1B H 0.8249 0.5800 0.1965 0.075 Uiso 1 1 calc R . . .
C2B C 0.8290(5) 0.4617(4) 0.1550(2) 0.0650(12) Uani 1 1 d . . . .
C3B C 0.8270(6) 0.3679(4) 0.1693(3) 0.0773(15) Uani 1 1 d . . . .
H3B H 0.8310 0.3288 0.1357 0.093 Uiso 1 1 calc R . . .
C4B C 0.8187(6) 0.3341(4) 0.2350(3) 0.0801(15) Uani 1 1 d . . . .
H4B H 0.8193 0.2710 0.2462 0.096 Uiso 1 1 calc R . . .
C5B C 0.8097(5) 0.3947(4) 0.2838(3) 0.0723(14) Uani 1 1 d . . . .
H5B H 0.8036 0.3712 0.3278 0.087 Uiso 1 1 calc R . . .
C6B C 0.8404(5) 0.5031(4) 0.0854(3) 0.0684(13) Uani 1 1 d . . . .
N1C N 0.2958(4) 0.0580(3) 0.8543(2) 0.0665(10) Uani 1 1 d . . . .
C11C C 0.3457(6) 0.1400(4) 0.8557(3) 0.0755(14) Uani 1 1 d . . . .
H11C H 0.4222 0.1291 0.8209 0.091 Uiso 1 1 calc R . . .
H11D H 0.2868 0.2000 0.8444 0.091 Uiso 1 1 calc R . . .
C12C C 0.3709(6) 0.1535(5) 0.9219(3) 0.0853(17) Uani 1 1 d . . . .
H12C H 0.2936 0.1722 0.9564 0.102 Uiso 1 1 calc R . . .
H12D H 0.4247 0.0929 0.9360 0.102 Uiso 1 1 calc R . . .
C13C C 0.4315(7) 0.2305(6) 0.9136(4) 0.100(2) Uani 1 1 d . . . .
H13C H 0.5069 0.2126 0.8777 0.120 Uiso 1 1 calc R . . .
H13D H 0.3763 0.2913 0.9007 0.120 Uiso 1 1 calc R . . .
C14C C 0.4621(8) 0.2439(8) 0.9769(4) 0.136(3) Uani 1 1 d . . . .
H14D H 0.4960 0.2958 0.9704 0.204 Uiso 1 1 calc GR . . .
H14E H 0.5216 0.1853 0.9880 0.204 Uiso 1 1 calc GR . . .
H14F H 0.3881 0.2593 1.0129 0.204 Uiso 1 1 calc GR . . .
C21C C 0.1806(6) 0.0657(4) 0.9103(3) 0.0761(14) Uani 1 1 d . . . .
H21C H 0.1509 0.0134 0.9059 0.091 Uiso 1 1 calc R . . .
H21D H 0.2032 0.0560 0.9529 0.091 Uiso 1 1 calc R . . .
C22C C 0.0755(6) 0.1599(5) 0.9126(3) 0.0866(17) Uani 1 1 d . . . .
H22C H 0.0603 0.1762 0.8683 0.104 Uiso 1 1 calc R . . .
H22D H 0.0975 0.2114 0.9262 0.104 Uiso 1 1 calc R . . .
C23C C -0.0403(8) 0.1507(7) 0.9622(4) 0.121(3) Uani 1 1 d . . . .
H23C H -0.0627 0.1001 0.9477 0.145 Uiso 1 1 calc R . . .
H23D H -0.0232 0.1317 1.0059 0.145 Uiso 1 1 calc R . . .
C24C C -0.1461(9) 0.2419(8) 0.9685(5) 0.167(5) Uani 1 1 d . . . .
H24D H -0.1722 0.2556 0.9273 0.250 Uiso 1 1 calc GR . . .
H24E H -0.1213 0.2939 0.9775 0.250 Uiso 1 1 calc GR . . .
H24F H -0.2135 0.2355 1.0047 0.250 Uiso 1 1 calc GR . . .
C31C C 0.3967(6) -0.0356(5) 0.8619(3) 0.0833(16) Uani 1 1 d . . . .
H31C H 0.4719 -0.0355 0.8285 0.100 Uiso 1 1 calc R . . .
H31D H 0.4123 -0.0366 0.9058 0.100 Uiso 1 1 calc R . . .
C32C C 0.3729(6) -0.1281(5) 0.8552(4) 0.0904(18) Uani 1 1 d . . . .
H32C H 0.3139 -0.1391 0.8954 0.108 Uiso 1 1 calc R . . .
H32D H 0.3373 -0.1221 0.8172 0.108 Uiso 1 1 calc R . . .
C33C C 0.4904(8) -0.2121(6) 0.8453(5) 0.127(3) Uani 1 1 d . . . .
H33E H 0.5466 -0.2025 0.8033 0.152 Uiso 1 1 calc R . . .
H33F H 0.5293 -0.2137 0.8814 0.152 Uiso 1 1 calc R . . .
C34C C 0.4722(10) -0.3071(7) 0.8439(7) 0.183(5) Uani 1 1 d . . . .
H34D H 0.4498 -0.3112 0.8032 0.274 Uiso 1 1 calc GR . . .
H34E H 0.4074 -0.3129 0.8820 0.274 Uiso 1 1 calc GR . . .
H34F H 0.5478 -0.3585 0.8455 0.274 Uiso 1 1 calc GR . . .
C41C C 0.2629(5) 0.0635(4) 0.7870(2) 0.0716(13) Uani 1 1 d . . . .
H41C H 0.2142 0.0214 0.7899 0.086 Uiso 1 1 calc R . . .
H41D H 0.2107 0.1291 0.7803 0.086 Uiso 1 1 calc R . . .
C42C C 0.3712(5) 0.0362(5) 0.7257(3) 0.0773(15) Uani 1 1 d . . . .
H42C H 0.4206 -0.0312 0.7296 0.093 Uiso 1 1 calc R . . .
H42D H 0.4234 0.0755 0.7230 0.093 Uiso 1 1 calc R . . .
C43C C 0.3247(7) 0.0516(6) 0.6623(3) 0.098(2) Uani 1 1 d . . . .
H43E H 0.2731 0.0118 0.6651 0.118 Uiso 1 1 calc R . . .
H43F H 0.2740 0.1188 0.6592 0.118 Uiso 1 1 calc R . . .
C44C C 0.4298(8) 0.0266(8) 0.6000(3) 0.140(4) Uani 1 1 d . . . .
H44D H 0.3970 0.0370 0.5611 0.211 Uiso 1 1 calc GR . . .
H44E H 0.4795 -0.0401 0.6026 0.211 Uiso 1 1 calc GR . . .
H44F H 0.4800 0.0669 0.5965 0.211 Uiso 1 1 calc GR . . .
N1D N 0.2179(4) 0.6736(3) 0.3958(2) 0.0692(11) Uani 1 1 d . . . .
C11D C 0.1908(6) 0.5781(5) 0.4079(3) 0.0901(18) Uani 1 1 d . . . .
H11A H 0.1364 0.5789 0.4525 0.108 Uiso 1 1 calc R . . .
H11B H 0.1462 0.5743 0.3758 0.108 Uiso 1 1 calc R . . .
C12D C 0.3009(7) 0.4890(5) 0.4025(4) 0.099(2) Uani 1 1 d . . . .
H12A H 0.3677 0.4978 0.3659 0.119 Uiso 1 1 calc R . . .
H12B H 0.3282 0.4800 0.4437 0.119 Uiso 1 1 calc R . . .
C13D C 0.2776(9) 0.4022(6) 0.3908(6) 0.136(4) Uani 1 1 d . . . .
H13A H 0.2396 0.4144 0.3532 0.163 Uiso 1 1 calc R . . .
H13B H 0.2189 0.3886 0.4302 0.163 Uiso 1 1 calc R . . .
C14D C 0.3906(9) 0.3154(7) 0.3763(5) 0.151(4) Uani 1 1 d . . . .
H14A H 0.4514 0.3294 0.3391 0.226 Uiso 1 1 calc GR . . .
H14B H 0.3698 0.2624 0.3653 0.226 Uiso 1 1 calc GR . . .
H14C H 0.4237 0.2982 0.4153 0.226 Uiso 1 1 calc GR . . .
C21D C 0.0970(6) 0.7570(5) 0.3988(4) 0.0954(19) Uani 1 1 d . . . .
H21A H 0.1168 0.8161 0.3852 0.114 Uiso 1 1 calc R . . .
H21B H 0.0583 0.7457 0.3660 0.114 Uiso 1 1 calc R . . .
C22D C 0.0065(7) 0.7726(6) 0.4640(4) 0.115(3) Uani 1 1 d . . . .
H22A H 0.0486 0.7703 0.4987 0.138 Uiso 1 1 calc R . . .
H22B H -0.0282 0.7202 0.4731 0.138 Uiso 1 1 calc R . . .
C23D C -0.0976(7) 0.8675(6) 0.4677(4) 0.120(3) Uani 1 1 d . . . .
H23A H -0.0626 0.9192 0.4530 0.144 Uiso 1 1 calc R . . .
H23B H -0.1461 0.8664 0.4370 0.144 Uiso 1 1 calc R . . .
C24D C -0.1812(11) 0.8889(9) 0.5366(5) 0.188(6) Uani 1 1 d . . . .
H24A H -0.2452 0.9501 0.5357 0.282 Uiso 1 1 calc GR . . .
H24B H -0.1342 0.8917 0.5671 0.282 Uiso 1 1 calc GR . . .
H24C H -0.2178 0.8389 0.5511 0.282 Uiso 1 1 calc GR . . .
C31D C 0.3058(7) 0.6742(6) 0.3269(4) 0.103(2) Uani 1 1 d . . . .
H31A H 0.3076 0.7398 0.3170 0.123 Uiso 1 1 calc R . . .
H31B H 0.3883 0.6340 0.3300 0.123 Uiso 1 1 calc R . . .
C32D C 0.2811(9) 0.6420(7) 0.2698(4) 0.120(3) Uani 1 1 d . . . .
H32A H 0.2759 0.5774 0.2804 0.144 Uiso 1 1 calc R . . .
H32B H 0.1999 0.6838 0.2656 0.144 Uiso 1 1 calc R . . .
C33D C 0.3670(11) 0.6390(9) 0.2046(5) 0.151(4) Uani 1 1 d . . . .
H33A H 0.3611 0.7055 0.1914 0.181 Uiso 0.657(19) 1 calc R P A 1
H33B H 0.4495 0.6073 0.2114 0.181 Uiso 0.657(19) 1 calc R P A 1
H33C H 0.3302 0.6294 0.1704 0.181 Uiso 0.343(19) 1 calc R P A 2
H33D H 0.3812 0.7008 0.1953 0.181 Uiso 0.343(19) 1 calc R P A 2
C35D C 0.362(3) 0.5959(16) 0.1489(8) 0.246(16) Uani 0.657(19) 1 d . P A 1
H35A H 0.3128 0.5539 0.1637 0.368 Uiso 0.657(19) 1 calc GR P A 1
H35B H 0.4440 0.5589 0.1254 0.368 Uiso 0.657(19) 1 calc GR P A 1
H35C H 0.3248 0.6452 0.1193 0.368 Uiso 0.657(19) 1 calc GR P A 1
C41D C 0.2791(7) 0.6840(6) 0.4487(4) 0.107(2) Uani 1 1 d . . . .
H41A H 0.2279 0.6735 0.4922 0.128 Uiso 1 1 calc R . . .
H41B H 0.3578 0.6319 0.4427 0.128 Uiso 1 1 calc R . . .
C42D C 0.3028(8) 0.7724(7) 0.4516(5) 0.143(4) Uani 1 1 d . . . .
H42A H 0.2240 0.8244 0.4590 0.172 Uiso 1 1 calc R . . .
H42B H 0.3523 0.7840 0.4078 0.172 Uiso 1 1 calc R . . .
C43D C 0.3652(11) 0.7800(9) 0.5022(7) 0.173(6) Uani 1 1 d . . . .
H43C H 0.4366 0.7222 0.5012 0.208 Uiso 0.58(2) 1 calc R P B 2
H43D H 0.3949 0.8349 0.4907 0.208 Uiso 0.58(2) 1 calc R P B 2
H43A H 0.3555 0.7272 0.5333 0.208 Uiso 0.42(2) 1 calc R P B 1
H43B H 0.4519 0.7588 0.4780 0.208 Uiso 0.42(2) 1 calc R P B 1
C45D C 0.292(2) 0.7905(15) 0.5633(9) 0.141(8) Uani 0.58(2) 1 d . P B 2
H45A H 0.2312 0.8537 0.5671 0.212 Uiso 0.58(2) 1 calc GR P B 2
H45B H 0.3408 0.7830 0.5952 0.212 Uiso 0.58(2) 1 calc GR P B 2
H45C H 0.2521 0.7423 0.5722 0.212 Uiso 0.58(2) 1 calc GR P B 2
C34D C 0.483(3) 0.564(2) 0.2003(17) 0.140(13) Uani 0.343(19) 1 d . P A 2
H34A H 0.5157 0.5688 0.2371 0.209 Uiso 0.343(19) 1 calc GR P A 2
H34B H 0.5400 0.5705 0.1585 0.209 Uiso 0.343(19) 1 calc GR P A 2
H34C H 0.4714 0.5022 0.2024 0.209 Uiso 0.343(19) 1 calc GR P A 2
C44D C 0.359(2) 0.8461(18) 0.5416(13) 0.141(12) Uani 0.42(2) 1 d . P B 1
H44A H 0.4246 0.8725 0.5223 0.212 Uiso 0.42(2) 1 calc GR P B 1
H44B H 0.3670 0.8177 0.5849 0.212 Uiso 0.42(2) 1 calc GR P B 1
H44C H 0.2805 0.8968 0.5464 0.212 Uiso 0.42(2) 1 calc GR P B 1

loop_
_atom_site_aniso_label
_atom_site_aniso_U_11
_atom_site_aniso_U_22
_atom_site_aniso_U_33
_atom_site_aniso_U_23
_atom_site_aniso_U_13
_atom_site_aniso_U_12
Re1A 0.07990(17) 0.06155(13) 0.07728(15) 0.01531(10) -0.03779(13) -0.02528(11)
Br1A 0.1035(5) 0.0642(3) 0.1165(5) 0.0127(3) -0.0696(4) -0.0305(3)
Br2A 0.0987(5) 0.1294(6) 0.0899(4) 0.0219(4) -0.0164(4) -0.0591(5)
Br3A 0.0897(5) 0.1008(5) 0.1056(5) 0.0314(4) -0.0544(4) -0.0288(4)
Br4A 0.1145(6) 0.0853(4) 0.0828(4) -0.0078(3) -0.0209(4) -0.0069(4)
O1A 0.200(7) 0.081(3) 0.202(6) 0.041(4) -0.118(5) -0.065(4)
O2A 0.111(3) 0.088(3) 0.069(2) 0.0204(19) -0.035(2) -0.050(2)
O3A 0.127(4) 0.071(2) 0.093(3) 0.008(2) -0.022(3) -0.046(3)
N1A 0.126(5) 0.068(3) 0.126(4) 0.025(3) -0.075(4) -0.037(3)
N2A 0.062(2) 0.067(2) 0.058(2) 0.0060(18) -0.0231(18) -0.0244(19)
C1A 0.062(3) 0.065(3) 0.055(2) -0.001(2) -0.019(2) -0.019(2)
C2A 0.056(3) 0.057(2) 0.059(3) 0.000(2) -0.011(2) -0.019(2)
C3A 0.072(3) 0.073(3) 0.079(3) -0.013(3) -0.016(3) -0.029(3)
C4A 0.091(4) 0.094(4) 0.063(3) -0.011(3) -0.024(3) -0.038(3)
C5A 0.077(4) 0.087(4) 0.058(3) 0.003(2) -0.021(3) -0.036(3)
C6A 0.064(3) 0.062(3) 0.067(3) 0.002(2) -0.013(2) -0.022(2)
Re1B 0.05932(13) 0.08534(16) 0.05622(12) 0.00908(10) -0.01629(10) -0.03274(12)
Br1B 0.0899(5) 0.1438(6) 0.0808(4) 0.0101(4) -0.0152(3) -0.0781(5)
Br2B 0.0611(3) 0.1402(6) 0.0759(4) 0.0176(4) -0.0260(3) -0.0178(4)
Br3B 0.0569(3) 0.0935(4) 0.0731(3) 0.0231(3) -0.0120(2) -0.0289(3)
Br4B 0.0802(4) 0.0744(3) 0.0747(3) 0.0158(3) -0.0241(3) -0.0236(3)
O1B 0.198(7) 0.161(6) 0.100(4) -0.031(4) -0.033(4) -0.082(5)
O2B 0.132(4) 0.091(3) 0.065(2) 0.0172(19) -0.031(2) -0.056(3)
O3B 0.135(4) 0.082(3) 0.069(2) 0.000(2) -0.036(2) -0.037(3)
N1B 0.103(4) 0.111(4) 0.071(3) -0.001(3) -0.022(3) -0.051(3)
N2B 0.062(2) 0.070(2) 0.062(2) 0.0138(19) -0.0204(19) -0.028(2)
C1B 0.063(3) 0.062(3) 0.063(3) 0.008(2) -0.018(2) -0.021(2)
C2B 0.063(3) 0.068(3) 0.062(3) 0.006(2) -0.015(2) -0.021(2)
C3B 0.092(4) 0.068(3) 0.072(3) 0.001(3) -0.024(3) -0.023(3)
C4B 0.092(4) 0.063(3) 0.083(4) 0.015(3) -0.020(3) -0.030(3)
C5B 0.072(3) 0.071(3) 0.071(3) 0.019(3) -0.020(3) -0.024(3)
C6B 0.074(3) 0.062(3) 0.066(3) 0.007(2) -0.018(3) -0.021(3)
N1C 0.069(3) 0.076(3) 0.059(2) 0.0130(19) -0.020(2) -0.032(2)
C11C 0.079(4) 0.086(4) 0.073(3) 0.011(3) -0.019(3) -0.045(3)
C12C 0.086(4) 0.108(5) 0.076(3) 0.001(3) -0.023(3) -0.047(4)
C13C 0.094(5) 0.102(5) 0.110(5) -0.014(4) -0.026(4) -0.037(4)
C14C 0.107(6) 0.170(9) 0.146(7) -0.061(7) -0.030(5) -0.048(6)
C21C 0.083(4) 0.085(4) 0.071(3) 0.010(3) -0.019(3) -0.042(3)
C22C 0.079(4) 0.098(4) 0.083(4) -0.005(3) -0.015(3) -0.033(3)
C23C 0.111(6) 0.132(7) 0.093(5) -0.015(5) 0.014(4) -0.033(5)
C24C 0.126(8) 0.160(10) 0.156(9) -0.050(8) 0.030(7) -0.011(7)
C31C 0.078(4) 0.091(4) 0.084(4) 0.018(3) -0.036(3) -0.026(3)
C32C 0.090(4) 0.082(4) 0.103(5) 0.012(3) -0.030(4) -0.033(3)
C33C 0.109(6) 0.092(5) 0.177(8) 0.006(5) -0.059(6) -0.014(5)
C34C 0.155(10) 0.084(6) 0.286(15) -0.018(8) -0.042(10) -0.016(6)
C41C 0.074(3) 0.078(3) 0.065(3) 0.009(2) -0.024(3) -0.026(3)
C42C 0.075(4) 0.084(4) 0.070(3) -0.001(3) -0.017(3) -0.024(3)
C43C 0.102(5) 0.127(6) 0.067(3) -0.005(4) -0.022(3) -0.039(4)
C44C 0.136(8) 0.201(11) 0.071(4) -0.017(5) -0.001(5) -0.054(7)
N1D 0.058(2) 0.078(3) 0.075(3) 0.012(2) -0.026(2) -0.022(2)
C11D 0.085(4) 0.102(5) 0.085(4) 0.021(3) -0.029(3) -0.033(4)
C12D 0.103(5) 0.097(5) 0.102(5) 0.012(4) -0.049(4) -0.025(4)
C13D 0.142(8) 0.083(5) 0.221(10) 0.016(6) -0.105(8) -0.042(5)
C14D 0.149(9) 0.111(7) 0.191(10) -0.014(7) -0.074(8) -0.013(6)
C21D 0.080(4) 0.096(5) 0.109(5) 0.012(4) -0.037(4) -0.020(4)
C22D 0.084(5) 0.129(7) 0.117(6) 0.019(5) -0.029(4) -0.019(5)
C23D 0.094(5) 0.115(6) 0.121(6) 0.007(5) -0.018(5) -0.004(5)
C24D 0.174(12) 0.204(13) 0.124(8) -0.025(8) 0.000(8) -0.008(10)
C31D 0.100(5) 0.105(5) 0.103(5) 0.015(4) -0.014(4) -0.047(4)
C32D 0.147(8) 0.126(7) 0.088(5) 0.022(4) -0.035(5) -0.050(6)
C33D 0.157(10) 0.181(11) 0.100(6) 0.002(6) 0.010(6) -0.071(9)
C35D 0.44(5) 0.21(2) 0.086(10) -0.001(12) -0.035(16) -0.13(3)
C41D 0.078(4) 0.113(5) 0.128(6) -0.028(5) -0.047(4) -0.007(4)
C42D 0.106(6) 0.132(7) 0.205(10) -0.073(7) -0.060(6) -0.019(5)
C43D 0.140(9) 0.159(10) 0.238(14) -0.091(10) -0.095(10) -0.007(8)
C45D 0.155(18) 0.142(16) 0.128(14) 0.005(11) -0.021(12) -0.061(14)
C34D 0.097(19) 0.13(2) 0.19(3) -0.03(2) -0.028(19) -0.024(16)
C44D 0.119(17) 0.141(19) 0.19(2) -0.071(18) -0.018(16) -0.069(15)

loop_
_atom_type_symbol
_atom_type_description
_atom_type_scat_dispersion_real
_atom_type_scat_dispersion_imag
_atom_type_scat_source
C C 0.0181 0.0091 'International Tables Vol C Tables 4.2.6.8 and 6.1.1.4'
H H 0.0000 0.0000 'International Tables Vol C Tables 4.2.6.8 and 6.1.1.4'
Br Br -0.6763 1.2805 'International Tables Vol C Tables 4.2.6.8 and 6.1.1.4'
N N 0.0311 0.0180 'International Tables Vol C Tables 4.2.6.8 and 6.1.1.4'
O O 0.0492 0.0322 'International Tables Vol C Tables 4.2.6.8 and 6.1.1.4'
Re Re -5.2083 5.8923 'International Tables Vol C Tables 4.2.6.8 and 6.1.1.4'

loop_
_exptl_crystal_face_index_h
_exptl_crystal_face_index_k
_exptl_crystal_face_index_l
_exptl_crystal_face_perp_dist
_exptl_oxdiff_crystal_face_indexfrac_h
_exptl_oxdiff_crystal_face_indexfrac_k
_exptl_oxdiff_crystal_face_indexfrac_l
_exptl_oxdiff_crystal_face_x
_exptl_oxdiff_crystal_face_y
_exptl_oxdiff_crystal_face_z
1 6 -10 0.0462 1.3852 5.7052 -9.5523 -0.4456 -0.0821 0.8914
7 6 -1 0.0440 6.9291 5.6137 -0.7882 0.4477 0.0840 0.8903
6 0 10 0.0328 6.0644 -0.1511 9.6915 0.9831 0.1828 -0.0093
1 -5 11 0.0395 0.5051 -4.8478 10.7191 0.6465 0.1196 -0.7535
-7 -2 -7 0.0323 -7.4565 -2.4417 -6.5302 -0.9020 -0.1680 -0.3977
3 9 -1 0.0364 3.1179 9.2885 -1.1448 0.0451 -0.5763 0.8160
1 -7 -6 0.0115 1.1333 -7.1503 -6.1777 -0.0790 0.9968 -0.0091
-5 -2 8 0.0441 -4.5737 -1.6582 8.2294 0.0423 -0.5260 -0.8494
-1 7 6 0.0229 -1.1333 7.1503 6.1777 0.0790 -0.9968 0.0091

loop_
_geom_angle_atom_site_label_1
_geom_angle_atom_site_label_2
_geom_angle_atom_site_label_3
_geom_angle
Br2A Re1A Br1A 89.02(3)
Br2A Re1A Br3A 90.90(3)
Br2A Re1A Br4A 172.22(3)
Br3A Re1A Br1A 174.03(2)
Br3A Re1A Br4A 90.10(3)
Br4A Re1A Br1A 89.19(3)
N1A Re1A Br1A 91.67(17)
N1A Re1A Br2A 92.0(2)
N1A Re1A Br3A 94.29(17)
N1A Re1A Br4A 95.6(2)
N1A Re1A N2A 177.3(2)
N2A Re1A Br1A 86.49(10)
N2A Re1A Br2A 86.02(11)
N2A Re1A Br3A 87.55(10)
N2A Re1A Br4A 86.32(11)
C6A O3A H3A 109.5
O1A N1A Re1A 176.9(6)
C1A N2A Re1A 120.9(3)
C1A N2A C5A 116.8(4)
C5A N2A Re1A 122.1(3)
N2A C1A H1A 118.0
N2A C1A C2A 124.1(4)
C2A C1A H1A 118.0
C1A C2A C3A 118.7(5)
C1A C2A C6A 118.5(4)
C3A C2A C6A 122.8(5)
C2A C3A H3AA 121.1
C4A C3A C2A 117.8(5)
C4A C3A H3AA 121.1
C3A C4A H4A 120.0
C5A C4A C3A 119.9(5)
C5A C4A H4A 120.0
N2A C5A C4A 122.7(5)
N2A C5A H5A 118.7
C4A C5A H5A 118.7
O2A C6A O3A 124.2(5)
O2A C6A C2A 118.1(5)
O3A C6A C2A 117.7(5)
Br2B Re1B Br1B 90.24(3)
Br2B Re1B Br4B 173.51(3)
Br3B Re1B Br1B 173.23(3)
Br3B Re1B Br2B 89.24(2)
Br3B Re1B Br4B 89.23(2)
Br4B Re1B Br1B 90.52(3)
N1B Re1B Br1B 92.78(18)
N1B Re1B Br2B 94.3(2)
N1B Re1B Br3B 93.98(18)
N1B Re1B Br4B 92.1(2)
N1B Re1B N2B 178.1(2)
N2B Re1B Br1B 86.88(11)
N2B Re1B Br2B 87.59(10)
N2B Re1B Br3B 86.36(11)
N2B Re1B Br4B 86.02(10)
C6B O2B H2B 109.5
O1B N1B Re1B 179.7(7)
C1B N2B Re1B 119.5(3)
C5B N2B Re1B 122.5(3)
C5B N2B C1B 117.8(5)
N2B C1B H1B 118.7
N2B C1B C2B 122.5(5)
C2B C1B H1B 118.7
C1B C2B C3B 119.1(5)
C1B C2B C6B 119.3(5)
C3B C2B C6B 121.6(5)
C2B C3B H3B 120.9
C4B C3B C2B 118.1(5)
C4B C3B H3B 120.9
C3B C4B H4B 120.3
C5B C4B C3B 119.4(5)
C5B C4B H4B 120.3
N2B C5B C4B 123.0(5)
N2B C5B H5B 118.5
C4B C5B H5B 118.5
O2B C6B C2B 115.3(5)
O3B C6B O2B 123.7(5)
O3B C6B C2B 121.0(5)
C11C N1C C41C 108.2(4)
C21C N1C C11C 111.8(4)
C21C N1C C41C 108.4(4)
C31C N1C C11C 107.3(4)
C31C N1C C21C 109.8(4)
C31C N1C C41C 111.2(4)
N1C C11C H11C 108.2
N1C C11C H11D 108.2
H11C C11C H11D 107.4
C12C C11C N1C 116.2(5)
C12C C11C H11C 108.2
C12C C11C H11D 108.2
C11C C12C H12C 109.7
C11C C12C H12D 109.7
H12C C12C H12D 108.2
C13C C12C C11C 110.1(5)
C13C C12C H12C 109.7
C13C C12C H12D 109.7
C12C C13C H13C 109.2
C12C C13C H13D 109.2
H13C C13C H13D 107.9
C14C C13C C12C 112.0(7)
C14C C13C H13C 109.2
C14C C13C H13D 109.2
C13C C14C H14D 109.5
C13C C14C H14E 109.5
C13C C14C H14F 109.5
H14D C14C H14E 109.5
H14D C14C H14F 109.5
H14E C14C H14F 109.5
N1C C21C H21C 108.4
N1C C21C H21D 108.4
H21C C21C H21D 107.4
C22C C21C N1C 115.7(5)
C22C C21C H21C 108.4
C22C C21C H21D 108.4
C21C C22C H22C 109.7
C21C C22C H22D 109.7
C21C C22C C23C 109.8(6)
H22C C22C H22D 108.2
C23C C22C H22C 109.7
C23C C22C H22D 109.7
C22C C23C H23C 109.1
C22C C23C H23D 109.1
H23C C23C H23D 107.8
C24C C23C C22C 112.4(8)
C24C C23C H23C 109.1
C24C C23C H23D 109.1
C23C C24C H24D 109.5
C23C C24C H24E 109.5
C23C C24C H24F 109.5
H24D C24C H24E 109.5
H24D C24C H24F 109.5
H24E C24C H24F 109.5
N1C C31C H31C 108.1
N1C C31C H31D 108.1
H31C C31C H31D 107.3
C32C C31C N1C 116.9(5)
C32C C31C H31C 108.1
C32C C31C H31D 108.1
C31C C32C H32C 109.5
C31C C32C H32D 109.5
H32C C32C H32D 108.1
C33C C32C C31C 110.7(6)
C33C C32C H32C 109.5
C33C C32C H32D 109.5
C32C C33C H33E 108.8
C32C C33C H33F 108.8
H33E C33C H33F 107.7
C34C C33C C32C 113.6(8)
C34C C33C H33E 108.8
C34C C33C H33F 108.8
C33C C34C H34D 109.5
C33C C34C H34E 109.5
C33C C34C H34F 109.5
H34D C34C H34E 109.5
H34D C34C H34F 109.5
H34E C34C H34F 109.5
N1C C41C H41C 108.3
N1C C41C H41D 108.3
H41C C41C H41D 107.4
C42C C41C N1C 116.0(4)
C42C C41C H41C 108.3
C42C C41C H41D 108.3
C41C C42C H42C 109.6
C41C C42C H42D 109.6
C41C C42C C43C 110.1(5)
H42C C42C H42D 108.1
C43C C42C H42C 109.6
C43C C42C H42D 109.6
C42C C43C H43E 109.3
C42C C43C H43F 109.3
H43E C43C H43F 107.9
C44C C43C C42C 111.8(6)
C44C C43C H43E 109.3
C44C C43C H43F 109.3
C43C C44C H44D 109.5
C43C C44C H44E 109.5
C43C C44C H44F 109.5
H44D C44C H44E 109.5
H44D C44C H44F 109.5
H44E C44C H44F 109.5
C21D N1D C11D 109.3(5)
C31D N1D C11D 110.0(5)
C31D N1D C21D 109.2(5)
C41D N1D C11D 109.0(5)
C41D N1D C21D 110.8(5)
C41D N1D C31D 108.6(5)
N1D C11D H11A 108.3
N1D C11D H11B 108.3
H11A C11D H11B 107.4
C12D C11D N1D 115.8(6)
C12D C11D H11A 108.3
C12D C11D H11B 108.3
C11D C12D H12A 108.8
C11D C12D H12B 108.8
H12A C12D H12B 107.7
C13D C12D C11D 113.6(7)
C13D C12D H12A 108.8
C13D C12D H12B 108.8
C12D C13D H13A 108.8
C12D C13D H13B 108.8
C12D C13D C14D 113.9(8)
H13A C13D H13B 107.7
C14D C13D H13A 108.8
C14D C13D H13B 108.8
C13D C14D H14A 109.5
C13D C14D H14B 109.5
C13D C14D H14C 109.5
H14A C14D H14B 109.5
H14A C14D H14C 109.5
H14B C14D H14C 109.5
N1D C21D H21A 108.3
N1D C21D H21B 108.3
H21A C21D H21B 107.4
C22D C21D N1D 116.1(6)
C22D C21D H21A 108.3
C22D C21D H21B 108.3
C21D C22D H22A 108.9
C21D C22D H22B 108.9
C21D C22D C23D 113.4(7)
H22A C22D H22B 107.7
C23D C22D H22A 108.9
C23D C22D H22B 108.9
C22D C23D H23A 108.9
C22D C23D H23B 108.9
H23A C23D H23B 107.7
C24D C23D C22D 113.4(8)
C24D C23D H23A 108.9
C24D C23D H23B 108.9
C23D C24D H24A 109.5
C23D C24D H24B 109.5
C23D C24D H24C 109.5
H24A C24D H24B 109.5
H24A C24D H24C 109.5
H24B C24D H24C 109.5
N1D C31D H31A 107.7
N1D C31D H31B 107.7
H31A C31D H31B 107.1
C32D C31D N1D 118.4(6)
C32D C31D H31A 107.7
C32D C31D H31B 107.7
C31D C32D H32A 107.7
C31D C32D H32B 107.7
H32A C32D H32B 107.1
C33D C32D C31D 118.6(9)
C33D C32D H32A 107.7
C33D C32D H32B 107.7
C32D C33D H33A 106.6
C32D C33D H33B 106.6
C32D C33D H33C 109.0
C32D C33D H33D 109.0
H33A C33D H33B 106.6
H33C C33D H33D 107.8
C35D C33D C32D 122.8(14)
C35D C33D H33A 106.6
C35D C33D H33B 106.6
C34D C33D C32D 112.8(17)
C34D C33D H33C 109.0
C34D C33D H33D 109.0
C33D C35D H35A 109.5
C33D C35D H35B 109.5
C33D C35D H35C 109.5
H35A C35D H35B 109.5
H35A C35D H35C 109.5
H35B C35D H35C 109.5
N1D C41D H41A 107.5
N1D C41D H41B 107.5
H41A C41D H41B 107.0
C42D C41D N1D 119.3(7)
C42D C41D H41A 107.5
C42D C41D H41B 107.5
C41D C42D H42A 107.7
C41D C42D H42B 107.7
C41D C42D C43D 118.4(10)
H42A C42D H42B 107.1
C43D C42D H42A 107.7
C43D C42D H42B 107.7
C42D C43D H43C 109.1
C42D C43D H43D 109.1
C42D C43D H43A 102.8
C42D C43D H43B 102.8
H43C C43D H43D 107.8
H43A C43D H43B 105.0
C45D C43D C42D 112.7(14)
C45D C43D H43C 109.1
C45D C43D H43D 109.1
C44D C43D C42D 137.4(16)
C44D C43D H43A 102.8
C44D C43D H43B 102.8
C43D C45D H45A 109.5
C43D C45D H45B 109.5
C43D C45D H45C 109.5
H45A C45D H45B 109.5
H45A C45D H45C 109.5
H45B C45D H45C 109.5
C33D C34D H34A 109.5
C33D C34D H34B 109.5
C33D C34D H34C 109.5
H34A C34D H34B 109.5
H34A C34D H34C 109.5
H34B C34D H34C 109.5
C43D C44D H44A 109.5
C43D C44D H44B 109.5
C43D C44D H44C 109.5
H44A C44D H44B 109.5
H44A C44D H44C 109.5
H44B C44D H44C 109.5

loop_
_geom_bond_atom_site_label_1
_geom_bond_atom_site_label_2
_geom_bond_distance
Re1A Br1A 2.5256(6)
Re1A Br2A 2.5073(9)
Re1A Br3A 2.5136(7)
Re1A Br4A 2.5252(8)
Re1A N1A 1.742(5)
Re1A N2A 2.225(4)
O1A N1A 1.163(7)
O2A C6A 1.243(6)
O3A H3A 0.8200
O3A C6A 1.264(6)
N2A C1A 1.336(6)
N2A C5A 1.349(6)
C1A H1A 0.9300
C1A C2A 1.371(7)
C2A C3A 1.386(7)
C2A C6A 1.483(7)
C3A H3AA 0.9300
C3A C4A 1.385(8)
C4A H4A 0.9300
C4A C5A 1.368(8)
C5A H5A 0.9300
Re1B Br1B 2.5227(7)
Re1B Br2B 2.5173(7)
Re1B Br3B 2.5103(6)
Re1B Br4B 2.5174(6)
Re1B N1B 1.739(5)
Re1B N2B 2.229(4)
O1B N1B 1.167(7)
O2B H2B 0.8200
O2B C6B 1.280(7)
O3B C6B 1.238(6)
N2B C1B 1.345(6)
N2B C5B 1.333(7)
C1B H1B 0.9300
C1B C2B 1.382(7)
C2B C3B 1.387(8)
C2B C6B 1.487(7)
C3B H3B 0.9300
C3B C4B 1.383(8)
C4B H4B 0.9300
C4B C5B 1.376(8)
C5B H5B 0.9300
N1C C11C 1.521(7)
N1C C21C 1.513(7)
N1C C31C 1.509(7)
N1C C41C 1.530(6)
C11C H11C 0.9700
C11C H11D 0.9700
C11C C12C 1.520(7)
C12C H12C 0.9700
C12C H12D 0.9700
C12C C13C 1.510(9)
C13C H13C 0.9700
C13C H13D 0.9700
C13C C14C 1.497(9)
C14C H14D 0.9600
C14C H14E 0.9600
C14C H14F 0.9600
C21C H21C 0.9700
C21C H21D 0.9700
C21C C22C 1.508(8)
C22C H22C 0.9700
C22C H22D 0.9700
C22C C23C 1.513(9)
C23C H23C 0.9700
C23C H23D 0.9700
C23C C24C 1.479(12)
C24C H24D 0.9600
C24C H24E 0.9600
C24C H24F 0.9600
C31C H31C 0.9700
C31C H31D 0.9700
C31C C32C 1.507(9)
C32C H32C 0.9700
C32C H32D 0.9700
C32C C33C 1.494(9)
C33C H33E 0.9700
C33C H33F 0.9700
C33C C34C 1.491(12)
C34C H34D 0.9600
C34C H34E 0.9600
C34C H34F 0.9600
C41C H41C 0.9700
C41C H41D 0.9700
C41C C42C 1.515(7)
C42C H42C 0.9700
C42C H42D 0.9700
C42C C43C 1.519(8)
C43C H43E 0.9700
C43C H43F 0.9700
C43C C44C 1.507(9)
C44C H44D 0.9600
C44C H44E 0.9600
C44C H44F 0.9600
N1D C11D 1.526(8)
N1D C21D 1.526(7)
N1D C31D 1.521(8)
N1D C41D 1.512(7)
C11D H11A 0.9700
C11D H11B 0.9700
C11D C12D 1.488(9)
C12D H12A 0.9700
C12D H12B 0.9700
C12D C13D 1.452(10)
C13D H13A 0.9700
C13D H13B 0.9700
C13D C14D 1.487(11)
C14D H14A 0.9600
C14D H14B 0.9600
C14D H14C 0.9600
C21D H21A 0.9700
C21D H21B 0.9700
C21D C22D 1.461(9)
C22D H22A 0.9700
C22D H22B 0.9700
C22D C23D 1.506(10)
C23D H23A 0.9700
C23D H23B 0.9700
C23D C24D 1.492(11)
C24D H24A 0.9600
C24D H24B 0.9600
C24D H24C 0.9600
C31D H31A 0.9700
C31D H31B 0.9700
C31D C32D 1.450(10)
C32D H32A 0.9700
C32D H32B 0.9700
C32D C33D 1.448(11)
C33D H33A 0.9700
C33D H33B 0.9700
C33D H33C 0.9700
C33D H33D 0.9700
C33D C35D 1.40(2)
C33D C34D 1.43(3)
C35D H35A 0.9600
C35D H35B 0.9600
C35D H35C 0.9600
C41D H41A 0.9700
C41D H41B 0.9700
C41D C42D 1.432(11)
C42D H42A 0.9700
C42D H42B 0.9700
C42D C43D 1.467(11)
C43D H43C 0.9700
C43D H43D 0.9700
C43D H43A 0.9700
C43D H43B 0.9700
C43D C45D 1.313(17)
C43D C44D 1.306(19)
C45D H45A 0.9600
C45D H45B 0.9600
C45D H45C 0.9600
C34D H34A 0.9600
C34D H34B 0.9600
C34D H34C 0.9600
C44D H44A 0.9600
C44D H44B 0.9600
C44D H44C 0.9600

loop_
_geom_torsion_atom_site_label_1
_geom_torsion_atom_site_label_2
_geom_torsion_atom_site_label_3
_geom_torsion_atom_site_label_4
_geom_torsion
Re1A N2A C1A C2A 175.9(4)
Re1A N2A C5A C4A -175.4(4)
N2A C1A C2A C3A -0.3(8)
N2A C1A C2A C6A -179.8(5)
C1A N2A C5A C4A 1.1(8)
C1A C2A C3A C4A 0.9(8)
C1A C2A C6A O2A 11.5(8)
C1A C2A C6A O3A -170.3(5)
C2A C3A C4A C5A -0.5(9)
C3A C2A C6A O2A -168.0(5)
C3A C2A C6A O3A 10.2(8)
C3A C4A C5A N2A -0.5(9)
C5A N2A C1A C2A -0.7(8)
C6A C2A C3A C4A -179.6(5)
Re1B N2B C1B C2B -173.2(4)
Re1B N2B C5B C4B 174.1(4)
N2B C1B C2B C3B -1.6(8)
N2B C1B C2B C6B 179.1(5)
C1B N2B C5B C4B -1.7(8)
C1B C2B C3B C4B -0.7(9)
C1B C2B C6B O2B 13.2(8)
C1B C2B C6B O3B -165.9(6)
C2B C3B C4B C5B 1.6(9)
C3B C2B C6B O2B -166.2(6)
C3B C2B C6B O3B 14.8(9)
C3B C4B C5B N2B -0.4(10)
C5B N2B C1B C2B 2.8(8)
C6B C2B C3B C4B 178.7(5)
N1C C11C C12C C13C 174.4(6)
N1C C21C C22C C23C 169.6(5)
N1C C31C C32C C33C 164.7(6)
N1C C41C C42C C43C -176.1(5)
C11C N1C C21C C22C 55.8(6)
C11C N1C C31C C32C -174.2(5)
C11C N1C C41C C42C 70.9(6)
C11C C12C C13C C14C -178.1(6)
C21C N1C C11C C12C 54.3(7)
C21C N1C C31C C32C 64.0(6)
C21C N1C C41C C42C -167.6(5)
C21C C22C C23C C24C 178.1(8)
C31C N1C C11C C12C -66.2(6)
C31C N1C C21C C22C 174.8(5)
C31C N1C C41C C42C -46.7(7)
C31C C32C C33C C34C 175.3(8)
C41C N1C C11C C12C 173.7(5)
C41C N1C C21C C22C -63.5(6)
C41C N1C C31C C32C -56.0(7)
C41C C42C C43C C44C 179.2(7)
N1D C11D C12D C13D -159.6(7)
N1D C21D C22D C23D 167.5(7)
N1D C31D C32D C33D -177.7(8)
N1D C41D C42D C43D -178.4(8)
C11D N1D C21D C22D 65.4(8)
C11D N1D C31D C32D 46.1(9)
C11D N1D C41D C42D -174.1(7)
C11D C12D C13D C14D 172.3(8)
C21D N1D C11D C12D 176.5(5)
C21D N1D C31D C32D -73.8(8)
C21D N1D C41D C42D -53.8(9)
C21D C22D C23D C24D -172.8(9)
C31D N1D C11D C12D 56.7(7)
C31D N1D C21D C22D -174.3(7)
C31D N1D C41D C42D 66.1(8)
C31D C32D C33D C35D 170.2(16)
C31D C32D C33D C34D 70.5(18)
C41D N1D C11D C12D -62.2(7)
C41D N1D C21D C22D -54.8(9)
C41D N1D C31D C32D 165.3(7)
C41D C42D C43D C45D -74.1(16)
C41D C42D C43D C44D -142(3)
